data_7053522
loop_
_publ_author_name
'Iwamoto, Takeaki'
'Ohnishi, Nobuyoshi'
'Gui, Zhenyu'
'Ishida, Shintaro'
'Isobe, Hiroyuki'
'Maeda, Satoshi'
'Ohno, Koichi'
'Kira, Mitsuo'

_publ_section_title
;
 Synthesis and structure of stable base-free dialkylsilanimines
;
_journal_issue 8
_journal_name_full 'New Journal of Chemistry'
_journal_page_first 1637
_journal_paper_doi 10.1039/c0nj00121j
_journal_volume 34
_journal_year 2010
_chemical_formula_sum 'C19 H49 N Si6'
_chemical_formula_weight 460.13
_chemical_name_systematic
;
?
;
_space_group_IT_number 14
_symmetry_cell_setting monoclinic
_symmetry_space_group_name_Hall '-P 2ybc'
_symmetry_space_group_name_H-M 'P 1 21/c 1'
_atom_sites_solution_hydrogens geom
_atom_sites_solution_primary direct
_atom_sites_solution_secondary difmap
_audit_creation_method SHELXL-97
_cell_angle_alpha 90.00
_cell_angle_beta 96.864(4)
_cell_angle_gamma 90.00
_cell_formula_units_Z 4
_cell_length_a 14.673(5)
_cell_length_b 9.188(3)
_cell_length_c 21.868(8)
_cell_measurement_reflns_used 8870
_cell_measurement_temperature 120
_cell_measurement_theta_max 27.43
_cell_measurement_theta_min 2.20
_cell_volume 2927.0(17)
_computing_cell_refinement 'APEX2 (Bruker AXS, 2006)'
_computing_data_collection 'APEX2 (Bruker AXS, 2006)'
_computing_data_reduction 'SAINT (Bruker AXS, 2004)'
_computing_molecular_graphics 'XSHEL (Bruker AXS,2002)'
_computing_publication_material 'XCIF (Bruker AXS, 2001)'
_computing_structure_refinement 'SHELXL-97 (Sheldrick, 1997)'
_computing_structure_solution 'SHELXS-97 (Sheldrick, 1997)'
_diffrn_ambient_temperature 120
_diffrn_detector_area_resol_mean 8.333
_diffrn_measured_fraction_theta_full 0.950
_diffrn_measured_fraction_theta_max 0.945
_diffrn_measurement_device_type 'Bruker APEXII CCD area detector'
_diffrn_measurement_method 'phi and omega scans'
_diffrn_radiation_monochromator 'Bruker Helios multilayer confocal mirror'
_diffrn_radiation_source 'Bruker TXS fine-focus rotating anode'
_diffrn_radiation_type MoK\a
_diffrn_radiation_wavelength 0.71073
_diffrn_reflns_av_R_equivalents 0.0531
_diffrn_reflns_av_sigmaI/netI 0.0382
_diffrn_reflns_limit_h_max 18
_diffrn_reflns_limit_h_min -18
_diffrn_reflns_limit_k_max 11
_diffrn_reflns_limit_k_min -11
_diffrn_reflns_limit_l_max 28
_diffrn_reflns_limit_l_min -28
_diffrn_reflns_number 25067
_diffrn_reflns_theta_full 25.00
_diffrn_reflns_theta_max 27.50
_diffrn_reflns_theta_min 1.40
_exptl_absorpt_coefficient_mu 0.291
_exptl_absorpt_correction_T_max 0.9715
_exptl_absorpt_correction_T_min 0.9178
_exptl_absorpt_correction_type empirical
_exptl_absorpt_process_details
;
SADABS Sheldrick 1996
;
_exptl_crystal_colour colorless
_exptl_crystal_density_diffrn 1.044
_exptl_crystal_density_method 'not measured'
_exptl_crystal_description plate
_exptl_crystal_F_000 1016
_exptl_crystal_size_max 0.30
_exptl_crystal_size_mid 0.30
_exptl_crystal_size_min 0.10
_refine_diff_density_max 0.440
_refine_diff_density_min -0.299
_refine_diff_density_rms 0.064
_refine_ls_extinction_method none
_refine_ls_goodness_of_fit_ref 1.118
_refine_ls_hydrogen_treatment constr
_refine_ls_matrix_type full
_refine_ls_number_parameters 250
_refine_ls_number_reflns 6344
_refine_ls_number_restraints 0
_refine_ls_restrained_S_all 1.118
_refine_ls_R_factor_all 0.0495
_refine_ls_R_factor_gt 0.0415
_refine_ls_shift/su_max 0.001
_refine_ls_shift/su_mean 0.000
_refine_ls_structure_factor_coef Fsqd
_refine_ls_weighting_details 'calc w=1/[\s^2^(Fo^2^)+(0.0440P)^2^+2.3627P] where P=(Fo^2^+2Fc^2^)/3'
_refine_ls_weighting_scheme calc
_refine_ls_wR_factor_gt 0.1064
_refine_ls_wR_factor_ref 0.1145
_reflns_number_gt 5605
_reflns_number_total 6344
_reflns_threshold_expression >2sigma(I)
_cod_data_source_file c0nj00121j.txt
_cod_data_source_block N-(trimethylsilyl)silanimines
_cod_depositor_comments
;
The following automatic conversions were performed:

'_symmetry_cell_setting' value 'Monoclinic' changed to 'monoclinic'
according to /home/saulius/struct/CIF-dictionaries/cif_core.dic
dictionary named 'cif_core.dic' version 2.4.2 from 2011-04-26.

Automatic conversion script
Id: cif_fix_values 1891 2012-01-12 08:04:46Z andrius 
;
_cod_original_cell_volume 2927.0(19)
_cod_original_sg_symbol_H-M 'P2(1)/c '
_cod_database_code 7053522

loop_
_symmetry_equiv_pos_as_xyz
'x, y, z'
'-x, y+1/2, -z+1/2'
'-x, -y, -z'
'x, -y-1/2, z-1/2'

loop_
_atom_site_label
_atom_site_type_symbol
_atom_site_fract_x
_atom_site_fract_y
_atom_site_fract_z
_atom_site_U_iso_or_equiv
_atom_site_adp_type
_atom_site_occupancy
_atom_site_symmetry_multiplicity
_atom_site_calc_flag
_atom_site_refinement_flags
Si1 Si 0.24611(4) 0.69655(5) 0.41499(2) 0.01940(12) Uani 1 1 d .
N1 N 0.16138(12) 0.79203(19) 0.38950(8) 0.0294(4) Uani 1 1 d .
Si2 Si 0.06750(4) 0.88712(7) 0.36280(3) 0.02964(14) Uani 1 1 d .
C1 C 0.29683(13) 0.6639(2) 0.49567(8) 0.0210(4) Uani 1 1 d .
C2 C 0.38606(14) 0.5769(2) 0.48560(8) 0.0258(4) Uani 1 1 d .
H1 H 0.4378 0.6457 0.4846 0.031 Uiso 1 1 calc R
H2 H 0.4018 0.5094 0.5206 0.031 Uiso 1 1 calc R
C3 C 0.37250(14) 0.4891(2) 0.42462(8) 0.0248(4) Uani 1 1 d .
H3 H 0.3361 0.4005 0.4303 0.030 Uiso 1 1 calc R
H4 H 0.4330 0.4585 0.4134 0.030 Uiso 1 1 calc R
C4 C 0.32164(13) 0.5842(2) 0.37151(8) 0.0212(4) Uani 1 1 d .
C5 C 0.0467(2) 1.0400(3) 0.41500(14) 0.0579(8) Uani 1 1 d .
H5 H 0.0329 1.0011 0.4546 0.087 Uiso 1 1 calc R
H6 H -0.0054 1.0981 0.3964 0.087 Uiso 1 1 calc R
H7 H 0.1016 1.1014 0.4216 0.087 Uiso 1 1 calc R
C6 C 0.07816(19) 0.9693(3) 0.28585(12) 0.0497(7) Uani 1 1 d .
H8 H 0.1345 1.0274 0.2882 0.075 Uiso 1 1 calc R
H9 H 0.0250 1.0318 0.2736 0.075 Uiso 1 1 calc R
H10 H 0.0806 0.8917 0.2553 0.075 Uiso 1 1 calc R
C7 C -0.03514(19) 0.7649(3) 0.35652(16) 0.0567(8) Uani 1 1 d .
H11 H -0.0285 0.6889 0.3259 0.085 Uiso 1 1 calc R
H12 H -0.0906 0.8220 0.3438 0.085 Uiso 1 1 calc R
H13 H -0.0401 0.7198 0.3966 0.085 Uiso 1 1 calc R
Si3 Si 0.32729(4) 0.84880(6) 0.53312(2) 0.02538(13) Uani 1 1 d .
C8 C 0.36013(17) 0.9858(2) 0.47593(10) 0.0336(5) Uani 1 1 d .
H14 H 0.3073 1.0052 0.4452 0.050 Uiso 1 1 calc R
H15 H 0.4109 0.9474 0.4554 0.050 Uiso 1 1 calc R
H16 H 0.3794 1.0764 0.4974 0.050 Uiso 1 1 calc R
C9 C 0.42896(18) 0.8250(3) 0.59281(11) 0.0411(6) Uani 1 1 d .
H17 H 0.4423 0.9172 0.6146 0.062 Uiso 1 1 calc R
H18 H 0.4823 0.7954 0.5728 0.062 Uiso 1 1 calc R
H19 H 0.4155 0.7499 0.6223 0.062 Uiso 1 1 calc R
C10 C 0.23069(18) 0.9357(2) 0.56789(10) 0.0370(5) Uani 1 1 d .
H20 H 0.2513 1.0287 0.5867 0.055 Uiso 1 1 calc R
H21 H 0.2108 0.8713 0.5994 0.055 Uiso 1 1 calc R
H22 H 0.1793 0.9528 0.5358 0.055 Uiso 1 1 calc R
Si4 Si 0.22020(4) 0.55455(6) 0.54337(2) 0.02631(14) Uani 1 1 d .
C11 C 0.2634(2) 0.5614(3) 0.62746(10) 0.0422(6) Uani 1 1 d .
H23 H 0.2609 0.6618 0.6422 0.063 Uiso 1 1 calc R
H24 H 0.3269 0.5265 0.6338 0.063 Uiso 1 1 calc R
H25 H 0.2250 0.4993 0.6503 0.063 Uiso 1 1 calc R
C12 C 0.09937(17) 0.6198(3) 0.53064(12) 0.0411(5) Uani 1 1 d .
H26 H 0.0735 0.5991 0.4881 0.062 Uiso 1 1 calc R
H27 H 0.0978 0.7249 0.5380 0.062 Uiso 1 1 calc R
H28 H 0.0631 0.5698 0.5591 0.062 Uiso 1 1 calc R
C13 C 0.2221(2) 0.3562(2) 0.52403(11) 0.0422(6) Uani 1 1 d .
H29 H 0.1894 0.3013 0.5530 0.063 Uiso 1 1 calc R
H30 H 0.2859 0.3225 0.5269 0.063 Uiso 1 1 calc R
H31 H 0.1921 0.3410 0.4820 0.063 Uiso 1 1 calc R
Si5 Si 0.40516(4) 0.69526(6) 0.33010(2) 0.02591(13) Uani 1 1 d .
C14 C 0.35136(17) 0.8683(3) 0.29852(10) 0.0363(5) Uani 1 1 d .
H32 H 0.3401 0.9325 0.3326 0.055 Uiso 1 1 calc R
H33 H 0.2930 0.8464 0.2735 0.055 Uiso 1 1 calc R
H34 H 0.3927 0.9167 0.2729 0.055 Uiso 1 1 calc R
C15 C 0.51274(15) 0.7419(3) 0.38145(10) 0.0355(5) Uani 1 1 d .
H35 H 0.5549 0.7942 0.3577 0.053 Uiso 1 1 calc R
H36 H 0.5421 0.6523 0.3982 0.053 Uiso 1 1 calc R
H37 H 0.4975 0.8037 0.4153 0.053 Uiso 1 1 calc R
C16 C 0.4506(2) 0.5876(3) 0.26764(12) 0.0486(7) Uani 1 1 d .
H38 H 0.4961 0.6458 0.2491 0.073 Uiso 1 1 calc R
H39 H 0.4000 0.5622 0.2360 0.073 Uiso 1 1 calc R
H40 H 0.4796 0.4983 0.2851 0.073 Uiso 1 1 calc R
Si6 Si 0.24385(5) 0.46780(6) 0.31456(3) 0.03025(14) Uani 1 1 d .
C17 C 0.19903(19) 0.5757(3) 0.24514(10) 0.0449(6) Uani 1 1 d .
H41 H 0.1575 0.5151 0.2174 0.067 Uiso 1 1 calc R
H42 H 0.2504 0.6080 0.2237 0.067 Uiso 1 1 calc R
H43 H 0.1656 0.6608 0.2578 0.067 Uiso 1 1 calc R
C18 C 0.3067(2) 0.3015(3) 0.29287(15) 0.0590(8) Uani 1 1 d .
H44 H 0.3339 0.2517 0.3303 0.089 Uiso 1 1 calc R
H45 H 0.3553 0.3301 0.2682 0.089 Uiso 1 1 calc R
H46 H 0.2636 0.2358 0.2688 0.089 Uiso 1 1 calc R
C19 C 0.14144(19) 0.4011(3) 0.34925(12) 0.0461(6) Uani 1 1 d .
H47 H 0.1011 0.3471 0.3182 0.069 Uiso 1 1 calc R
H48 H 0.1080 0.4842 0.3637 0.069 Uiso 1 1 calc R
H49 H 0.1614 0.3369 0.3841 0.069 Uiso 1 1 calc R

loop_
_atom_site_aniso_label
_atom_site_aniso_U_11
_atom_site_aniso_U_22
_atom_site_aniso_U_33
_atom_site_aniso_U_23
_atom_site_aniso_U_13
_atom_site_aniso_U_12
Si1 0.0201(3) 0.0201(2) 0.0186(2) 0.00055(17) 0.00458(18) 0.00023(19)
N1 0.0239(10) 0.0321(9) 0.0324(9) 0.0055(7) 0.0041(7) 0.0034(7)
Si2 0.0233(3) 0.0319(3) 0.0344(3) 0.0088(2) 0.0061(2) 0.0053(2)
C1 0.0221(10) 0.0230(8) 0.0185(8) 0.0003(7) 0.0050(7) 0.0002(7)
C2 0.0283(11) 0.0282(9) 0.0209(8) 0.0022(7) 0.0024(7) 0.0046(8)
C3 0.0259(11) 0.0243(9) 0.0252(9) 0.0013(7) 0.0069(8) 0.0068(8)
C4 0.0219(10) 0.0222(8) 0.0202(8) -0.0011(7) 0.0052(7) 0.0017(7)
C5 0.069(2) 0.0464(15) 0.0614(17) 0.0025(13) 0.0209(15) 0.0236(14)
C6 0.0383(15) 0.0665(17) 0.0443(13) 0.0227(12) 0.0052(11) 0.0131(13)
C7 0.0298(14) 0.0543(16) 0.084(2) 0.0229(15) -0.0026(13) -0.0024(12)
Si3 0.0308(3) 0.0244(3) 0.0211(2) -0.00265(19) 0.0040(2) -0.0025(2)
C8 0.0415(14) 0.0279(10) 0.0327(10) -0.0021(8) 0.0096(9) -0.0081(9)
C9 0.0455(15) 0.0400(12) 0.0345(11) -0.0031(10) -0.0083(10) -0.0067(11)
C10 0.0495(15) 0.0294(10) 0.0350(11) -0.0054(9) 0.0174(10) 0.0013(10)
Si4 0.0329(3) 0.0251(3) 0.0226(3) 0.0018(2) 0.0101(2) -0.0016(2)
C11 0.0598(17) 0.0444(13) 0.0238(10) 0.0062(9) 0.0107(10) -0.0042(12)
C12 0.0321(13) 0.0435(13) 0.0508(13) 0.0048(11) 0.0177(11) -0.0037(10)
C13 0.0626(18) 0.0270(10) 0.0406(12) 0.0028(9) 0.0209(11) -0.0068(11)
Si5 0.0253(3) 0.0313(3) 0.0227(3) 0.0004(2) 0.0093(2) -0.0001(2)
C14 0.0359(13) 0.0402(12) 0.0339(11) 0.0139(9) 0.0082(9) -0.0024(10)
C15 0.0244(11) 0.0434(12) 0.0397(11) 0.0049(10) 0.0077(9) -0.0033(10)
C16 0.0486(17) 0.0606(16) 0.0419(13) -0.0111(12) 0.0271(12) -0.0050(13)
Si6 0.0371(4) 0.0274(3) 0.0263(3) -0.0059(2) 0.0040(2) -0.0050(2)
C17 0.0517(17) 0.0557(15) 0.0249(10) -0.0017(10) -0.0049(10) -0.0140(13)
C18 0.072(2) 0.0388(14) 0.0663(18) -0.0251(13) 0.0095(15) 0.0010(14)
C19 0.0491(16) 0.0449(14) 0.0438(13) -0.0001(11) 0.0036(11) -0.0199(12)

loop_
_atom_type_symbol
_atom_type_description
_atom_type_scat_dispersion_real
_atom_type_scat_dispersion_imag
_atom_type_scat_source
C C 0.0033 0.0016 'International Tables Vol C Tables 4.2.6.8 and 6.1.1.4'
H H 0.0000 0.0000 'International Tables Vol C Tables 4.2.6.8 and 6.1.1.4'
N N 0.0061 0.0033 'International Tables Vol C Tables 4.2.6.8 and 6.1.1.4'
Si Si 0.0817 0.0704 'International Tables Vol C Tables 4.2.6.8 and 6.1.1.4'

loop_
_geom_angle_atom_site_label_1
_geom_angle_atom_site_label_2
_geom_angle_atom_site_label_3
_geom_angle
N1 Si1 C1 129.72(9)
N1 Si1 C4 128.69(9)
C1 Si1 C4 101.59(9)
Si1 N1 Si2 177.19(13)
N1 Si2 C5 111.62(13)
N1 Si2 C6 111.76(11)
C5 Si2 C6 106.59(14)
N1 Si2 C7 109.49(11)
C5 Si2 C7 107.99(16)
C6 Si2 C7 109.26(14)
C2 C1 Si1 101.25(11)
C2 C1 Si4 111.32(13)
Si1 C1 Si4 114.15(10)
C2 C1 Si3 110.82(13)
Si1 C1 Si3 108.06(9)
Si4 C1 Si3 110.84(9)
C3 C2 C1 111.20(16)
C3 C2 H1 109.4
C1 C2 H1 109.4
C3 C2 H2 109.4
C1 C2 H2 109.4
H1 C2 H2 108.0
C2 C3 C4 110.34(15)
C2 C3 H3 109.6
C4 C3 H3 109.6
C2 C3 H4 109.6
C4 C3 H4 109.6
H3 C3 H4 108.1
C3 C4 Si1 101.00(12)
C3 C4 Si5 111.97(13)
Si1 C4 Si5 113.74(10)
C3 C4 Si6 111.39(13)
Si1 C4 Si6 107.34(10)
Si5 C4 Si6 110.96(9)
Si2 C5 H5 109.5
Si2 C5 H6 109.5
H5 C5 H6 109.5
Si2 C5 H7 109.5
H5 C5 H7 109.5
H6 C5 H7 109.5
Si2 C6 H8 109.5
Si2 C6 H9 109.5
H8 C6 H9 109.5
Si2 C6 H10 109.5
H8 C6 H10 109.5
H9 C6 H10 109.5
Si2 C7 H11 109.5
Si2 C7 H12 109.5
H11 C7 H12 109.5
Si2 C7 H13 109.5
H11 C7 H13 109.5
H12 C7 H13 109.5
C10 Si3 C9 110.27(12)
C10 Si3 C8 104.61(11)
C9 Si3 C8 107.21(11)
C10 Si3 C1 113.83(10)
C9 Si3 C1 108.67(10)
C8 Si3 C1 112.03(9)
Si3 C8 H14 109.5
Si3 C8 H15 109.5
H14 C8 H15 109.5
Si3 C8 H16 109.5
H14 C8 H16 109.5
H15 C8 H16 109.5
Si3 C9 H17 109.5
Si3 C9 H18 109.5
H17 C9 H18 109.5
Si3 C9 H19 109.5
H17 C9 H19 109.5
H18 C9 H19 109.5
Si3 C10 H20 109.5
Si3 C10 H21 109.5
H20 C10 H21 109.5
Si3 C10 H22 109.5
H20 C10 H22 109.5
H21 C10 H22 109.5
C12 Si4 C13 108.65(13)
C12 Si4 C11 109.92(12)
C13 Si4 C11 104.00(11)
C12 Si4 C1 111.20(10)
C13 Si4 C1 111.30(10)
C11 Si4 C1 111.51(10)
Si4 C11 H23 109.5
Si4 C11 H24 109.5
H23 C11 H24 109.5
Si4 C11 H25 109.5
H23 C11 H25 109.5
H24 C11 H25 109.5
Si4 C12 H26 109.5
Si4 C12 H27 109.5
H26 C12 H27 109.5
Si4 C12 H28 109.5
H26 C12 H28 109.5
H27 C12 H28 109.5
Si4 C13 H29 109.5
Si4 C13 H30 109.5
H29 C13 H30 109.5
Si4 C13 H31 109.5
H29 C13 H31 109.5
H30 C13 H31 109.5
C14 Si5 C16 110.57(12)
C14 Si5 C15 108.35(11)
C16 Si5 C15 102.11(12)
C14 Si5 C4 111.34(10)
C16 Si5 C4 111.67(11)
C15 Si5 C4 112.41(9)
Si5 C14 H32 109.5
Si5 C14 H33 109.5
H32 C14 H33 109.5
Si5 C14 H34 109.5
H32 C14 H34 109.5
H33 C14 H34 109.5
Si5 C15 H35 109.5
Si5 C15 H36 109.5
H35 C15 H36 109.5
Si5 C15 H37 109.5
H35 C15 H37 109.5
H36 C15 H37 109.5
Si5 C16 H38 109.5
Si5 C16 H39 109.5
H38 C16 H39 109.5
Si5 C16 H40 109.5
H38 C16 H40 109.5
H39 C16 H40 109.5
C19 Si6 C17 106.43(13)
C19 Si6 C18 106.21(14)
C17 Si6 C18 111.31(14)
C19 Si6 C4 111.46(10)
C17 Si6 C4 110.95(10)
C18 Si6 C4 110.33(12)
Si6 C17 H41 109.5
Si6 C17 H42 109.5
H41 C17 H42 109.5
Si6 C17 H43 109.5
H41 C17 H43 109.5
H42 C17 H43 109.5
Si6 C18 H44 109.5
Si6 C18 H45 109.5
H44 C18 H45 109.5
Si6 C18 H46 109.5
H44 C18 H46 109.5
H45 C18 H46 109.5
Si6 C19 H47 109.5
Si6 C19 H48 109.5
H47 C19 H48 109.5
Si6 C19 H49 109.5
H47 C19 H49 109.5
H48 C19 H49 109.5

loop_
_geom_bond_atom_site_label_1
_geom_bond_atom_site_label_2
_geom_bond_distance
Si1 N1 1.5685(18)
Si1 C1 1.8554(19)
Si1 C4 1.8573(19)
N1 Si2 1.6762(19)
Si2 C5 1.858(3)
Si2 C6 1.868(3)
Si2 C7 1.870(3)
C1 C2 1.572(3)
C1 Si4 1.9088(19)
C1 Si3 1.915(2)
C2 C3 1.551(3)
C2 H1 0.9900
C2 H2 0.9900
C3 C4 1.569(3)
C3 H3 0.9900
C3 H4 0.9900
C4 Si5 1.905(2)
C4 Si6 1.912(2)
C5 H5 0.9800
C5 H6 0.9800
C5 H7 0.9800
C6 H8 0.9800
C6 H9 0.9800
C6 H10 0.9800
C7 H11 0.9800
C7 H12 0.9800
C7 H13 0.9800
Si3 C10 1.866(2)
Si3 C9 1.874(2)
Si3 C8 1.878(2)
C8 H14 0.9800
C8 H15 0.9800
C8 H16 0.9800
C9 H17 0.9800
C9 H18 0.9800
C9 H19 0.9800
C10 H20 0.9800
C10 H21 0.9800
C10 H22 0.9800
Si4 C12 1.861(3)
Si4 C13 1.871(2)
Si4 C11 1.873(2)
C11 H23 0.9800
C11 H24 0.9800
C11 H25 0.9800
C12 H26 0.9800
C12 H27 0.9800
C12 H28 0.9800
C13 H29 0.9800
C13 H30 0.9800
C13 H31 0.9800
Si5 C14 1.870(2)
Si5 C16 1.873(2)
Si5 C15 1.874(2)
C14 H32 0.9800
C14 H33 0.9800
C14 H34 0.9800
C15 H35 0.9800
C15 H36 0.9800
C15 H37 0.9800
C16 H38 0.9800
C16 H39 0.9800
C16 H40 0.9800
Si6 C19 1.866(3)
Si6 C17 1.866(3)
Si6 C18 1.874(3)
C17 H41 0.9800
C17 H42 0.9800
C17 H43 0.9800
C18 H44 0.9800
C18 H45 0.9800
C18 H46 0.9800
C19 H47 0.9800
C19 H48 0.9800
C19 H49 0.9800

loop_
_geom_torsion_atom_site_label_1
_geom_torsion_atom_site_label_2
_geom_torsion_atom_site_label_3
_geom_torsion_atom_site_label_4
_geom_torsion
C1 Si1 N1 Si2 -85(3)
C4 Si1 N1 Si2 94(3)
Si1 N1 Si2 C5 113(3)
Si1 N1 Si2 C6 -128(3)
Si1 N1 Si2 C7 -6(3)
N1 Si1 C1 C2 -172.61(13)
C4 Si1 C1 C2 7.94(14)
N1 Si1 C1 Si4 67.69(15)
C4 Si1 C1 Si4 -111.76(11)
N1 Si1 C1 Si3 -56.12(15)
C4 Si1 C1 Si3 124.43(10)
Si1 C1 C2 C3 -28.99(17)
Si4 C1 C2 C3 92.72(16)
Si3 C1 C2 C3 -143.43(13)
C1 C2 C3 C4 43.3(2)
C2 C3 C4 Si1 -32.93(18)
C2 C3 C4 Si5 88.44(17)
C2 C3 C4 Si6 -146.65(14)
N1 Si1 C4 C3 -165.52(13)
C1 Si1 C4 C3 13.93(14)
N1 Si1 C4 Si5 74.36(15)
C1 Si1 C4 Si5 -106.19(10)
N1 Si1 C4 Si6 -48.78(15)
C1 Si1 C4 Si6 130.67(9)
C2 C1 Si3 C10 -162.86(13)
Si1 C1 Si3 C10 87.04(12)
Si4 C1 Si3 C10 -38.74(13)
C2 C1 Si3 C9 -39.57(15)
Si1 C1 Si3 C9 -149.67(11)
Si4 C1 Si3 C9 84.55(13)
C2 C1 Si3 C8 78.70(15)
Si1 C1 Si3 C8 -31.40(14)
Si4 C1 Si3 C8 -157.18(11)
C2 C1 Si4 C12 -158.15(14)
Si1 C1 Si4 C12 -44.29(14)
Si3 C1 Si4 C12 78.01(13)
C2 C1 Si4 C13 -36.86(17)
Si1 C1 Si4 C13 77.00(14)
Si3 C1 Si4 C13 -160.70(12)
C2 C1 Si4 C11 78.78(15)
Si1 C1 Si4 C11 -167.36(11)
Si3 C1 Si4 C11 -45.06(14)
C3 C4 Si5 C14 -150.66(13)
Si1 C4 Si5 C14 -36.95(14)
Si6 C4 Si5 C14 84.20(12)
C3 C4 Si5 C16 85.21(16)
Si1 C4 Si5 C16 -161.08(12)
Si6 C4 Si5 C16 -39.94(15)
C3 C4 Si5 C15 -28.87(16)
Si1 C4 Si5 C15 84.84(13)
Si6 C4 Si5 C15 -154.02(11)
C3 C4 Si6 C19 70.98(16)
Si1 C4 Si6 C19 -38.71(14)
Si5 C4 Si6 C19 -163.55(12)
C3 C4 Si6 C17 -170.61(14)
Si1 C4 Si6 C17 79.70(13)
Si5 C4 Si6 C17 -45.13(14)
C3 C4 Si6 C18 -46.77(18)
Si1 C4 Si6 C18 -156.46(13)
Si5 C4 Si6 C18 78.70(15)
